data_1510885
loop_
_publ_author_name
'Chizhikov, V.I.'
'Yu, Y.M.'
'Kuz'micheva, G.M.'
'Ageev, A.Yu.'
'Panyutin, V.L.'
'Rybakov, V.B.'

_publ_section_title
;
 Growth and X-ray diffraction study of Y Ca4 O (B O3)3: Ce,Er,Yb crystals
;
_journal_name_full 'Neorganicheskie Materialy'
_journal_page_first 1235
_journal_page_last 1245
_journal_volume 37
_journal_year 2001
_chemical_formula_sum 'B3 Ca3.999 Ce0.03 Er0.021 O10 Y0.75 Yb0.2'
_chemical_name_systematic
;
(Y0.60 Yb0.136 Er0.015 Ce0.03 Ca0.219) (Ca0.89 Y0.075 Yb0.032 Er0.003)2 Ca2 O
 (B O3)3
;
_space_group_IT_number 8
_symmetry_space_group_name_Hall 'C -2y'
_symmetry_space_group_name_H-M 'C 1 m 1'
_cell_angle_alpha 90
_cell_angle_beta 101.15
_cell_angle_gamma 90
_cell_formula_units_Z 2
_cell_length_a 8.063
_cell_length_b 15.995
_cell_length_c 3.5231
_cell_volume 445.790
_citation_journal_id_ASTM NMATEI
_cod_data_source_file boron_401.cif
_cod_data_source_block B3Ca3.999Ce0.03Er0.021O10Y0.75Yb0.2
_cod_original_cell_volume 445.7895
_cod_database_code 1510885

loop_
_symmetry_equiv_pos_as_xyz
x,y,z
x,-y,z
x+1/2,y+1/2,z
x+1/2,-y+1/2,z

loop_
_atom_site_label
_atom_site_type_symbol
_atom_site_fract_x
_atom_site_fract_y
_atom_site_fract_z
_atom_site_occupancy
_atom_site_U_iso_or_equiv
Ce1 Ce+3 0 0 0 0.03 0.0
Y2 Y+3 0.1402 0.3876 0.3248 0.075 0.0
O1 O-2 0.825 0 0.4187 1 0.0
Ca2 Ca+2 0.1402 0.3876 0.3248 0.89 0.0
B2 B+3 0.9444 0.1954 0.0734 1 0.0
B1 B+3 0.3714 0 0.6961 1 0.0
Ca1 Ca+2 0 0 0 0.219 0.0
Er1 Er+3 0 0 0 0.015 0.0
Er2 Er+3 0.1402 0.3876 0.3248 0.003 0.0
O6 O-2 0.78493 0.17446 0.87966 1 0.0
O4 O-2 0.07852 0.1417 0.07118 1 0.0
Yb1 Yb+3 0 0 0 0.136 0.0
Y1 Y+3 0 0 0 0.6 0.0
O2 O-2 0.45887 -0.07455 0.74543 1 0.0
O3 O-2 0.19734 0 0.6011 1 0.0
Yb2 Yb+3 0.1402 0.3876 0.3248 0.032 0.0
O5 O-2 0.96548 0.26938 0.27076 1 0.0
Ca3 Ca+2 0.2559 0.1807 0.6465 1 0.0
